data_7022262
loop_
_publ_author_name
'Wang, Ting-Ting'
'Bao, Song-Song'
'Huang, Jian'
'Li, Yi-Zhi'
'Zheng, Li-Min'

_publ_section_title
;
 Chiral one-dimensional O-P-O bridged Mn(III)-Schiff base complexes.
;
_journal_issue 5
_journal_name_full 'Dalton transactions (Cambridge, England : 2003)'
_journal_page_first 1842
_journal_page_last 1847
_journal_paper_doi 10.1039/c2dt32171h
_journal_volume 42
_journal_year 2013
_chemical_absolute_configuration unk
_chemical_formula_moiety 'C27 H26 Br2 Mn N2 O5 P, C H4 O, H2 O'
_chemical_formula_sum 'C28 H31 Br2 Mn N2 O7 P'
_chemical_formula_weight 753.28
_chemical_name_systematic
;
?
;
_space_group_IT_number 4
_symmetry_cell_setting monoclinic
_symmetry_space_group_name_Hall 'P 2yb'
_symmetry_space_group_name_H-M 'P 1 21 1'
_atom_sites_solution_hydrogens geom
_atom_sites_solution_primary direct
_atom_sites_solution_secondary difmap
_audit_creation_method SHELXL-97
_cell_angle_alpha 90.00
_cell_angle_beta 98.125(2)
_cell_angle_gamma 90.00
_cell_formula_units_Z 2
_cell_length_a 6.9258(8)
_cell_length_b 15.9043(19)
_cell_length_c 13.5363(16)
_cell_measurement_reflns_used 4597
_cell_measurement_temperature 193(2)
_cell_measurement_theta_max 26.584
_cell_measurement_theta_min 2.563
_cell_volume 1476.1(3)
_computing_cell_refinement 'SMART (Bruker, 2000)'
_computing_data_collection 'SMART (Bruker, 2000)'
_computing_data_reduction 'SMART (Bruker, 2000)'
_computing_molecular_graphics SHELXTL
_computing_publication_material SHELXTL
_computing_structure_refinement 'SHELXL-97 (Sheldrick, 1997)'
_computing_structure_solution 'SHELXS-97 (Sheldrick, 1990)'
_diffrn_ambient_temperature 193(2)
_diffrn_measured_fraction_theta_full 0.998
_diffrn_measured_fraction_theta_max 0.998
_diffrn_measurement_device_type 'CCD area detector'
_diffrn_measurement_method 'phi and omega scans'
_diffrn_radiation_monochromator graphite
_diffrn_radiation_source 'fine-focus sealed tube'
_diffrn_radiation_type MoK\a
_diffrn_radiation_wavelength 0.71073
_diffrn_reflns_av_R_equivalents 0.0485
_diffrn_reflns_av_sigmaI/netI 0.0796
_diffrn_reflns_limit_h_max 8
_diffrn_reflns_limit_h_min -8
_diffrn_reflns_limit_k_max 19
_diffrn_reflns_limit_k_min -17
_diffrn_reflns_limit_l_max 16
_diffrn_reflns_limit_l_min -16
_diffrn_reflns_number 11555
_diffrn_reflns_theta_full 25.99
_diffrn_reflns_theta_max 25.99
_diffrn_reflns_theta_min 1.52
_exptl_absorpt_coefficient_mu 3.257
_exptl_absorpt_correction_T_max 0.521
_exptl_absorpt_correction_T_min 0.446
_exptl_absorpt_correction_type multi-scan
_exptl_absorpt_process_details 'SADABS; Bruker, 2000'
_exptl_crystal_colour 'dark brown'
_exptl_crystal_density_diffrn 1.695
_exptl_crystal_density_method 'not measured'
_exptl_crystal_description rod
_exptl_crystal_F_000 758
_exptl_crystal_size_max 0.26
_exptl_crystal_size_mid 0.24
_exptl_crystal_size_min 0.20
_refine_diff_density_max 0.456
_refine_diff_density_min -0.666
_refine_diff_density_rms 0.113
_refine_ls_abs_structure_details 'Flack H D (1983), Acta Cryst. A39, 876-881'
_refine_ls_abs_structure_Flack 0.034(12)
_refine_ls_extinction_method none
_refine_ls_goodness_of_fit_ref 1.098
_refine_ls_hydrogen_treatment constr
_refine_ls_matrix_type full
_refine_ls_number_parameters 372
_refine_ls_number_reflns 5164
_refine_ls_number_restraints 1
_refine_ls_restrained_S_all 1.098
_refine_ls_R_factor_all 0.0671
_refine_ls_R_factor_gt 0.0564
_refine_ls_shift/su_max 0.000
_refine_ls_shift/su_mean 0.000
_refine_ls_structure_factor_coef Fsqd
_refine_ls_weighting_details 'calc w=1/[\s^2^(Fo^2^)+(0.0616P)^2^+0.0000P] where P=(Fo^2^+2Fc^2^)/3'
_refine_ls_weighting_scheme calc
_refine_ls_wR_factor_gt 0.1174
_refine_ls_wR_factor_ref 0.1197
_reflns_number_gt 4354
_reflns_number_total 5164
_reflns_threshold_expression >2sigma(I)
_cod_data_source_file c2dt32171h.txt
_cod_data_source_block 102
_cod_depositor_comments
;
The following automatic conversions were performed:

'_symmetry_cell_setting' value 'Monoclinic' changed to 'monoclinic'
according to /home/saulius/struct/CIF-dictionaries/cif_core.dic
dictionary named 'cif_core.dic' version 2.4.2 from 2011-04-26.

Automatic conversion script
Id: cif_fix_values 1891 2012-01-12 08:04:46Z andrius 
;
_cod_original_sg_symbol_H-M P21
_cod_database_code 7022262

loop_
_symmetry_equiv_pos_as_xyz
'x, y, z'
'-x, y+1/2, -z'

loop_
_atom_site_label
_atom_site_type_symbol
_atom_site_fract_x
_atom_site_fract_y
_atom_site_fract_z
_atom_site_U_iso_or_equiv
_atom_site_adp_type
_atom_site_occupancy
_atom_site_symmetry_multiplicity
_atom_site_calc_flag
_atom_site_refinement_flags
Mn1 Mn 0.30076(17) 0.32728(8) 0.91222(8) 0.0305(3) Uani 1 1 d .
P1 P -0.2065(3) 0.29321(12) 0.87432(15) 0.0289(4) Uani 1 1 d .
O1 O 0.2859(8) 0.2184(3) 0.8532(4) 0.0335(12) Uani 1 1 d .
O2 O 0.3372(8) 0.2885(3) 1.0437(4) 0.0321(12) Uani 1 1 d .
O3 O -0.0204(7) 0.3315(4) 0.9189(4) 0.0355(12) Uani 1 1 d .
O5 O -0.3827(7) 0.3372(4) 0.9048(4) 0.0327(12) Uani 1 1 d .
O4 O -0.2123(8) 0.1969(3) 0.9006(4) 0.0320(12) Uani 1 1 d .
H4B H -0.3393 0.1826 0.9162 0.048 Uiso 1 1 d R
O6 O 0.2332(9) 0.9572(5) 0.9399(5) 0.0530(16) Uani 1 1 d .
H6A H 0.3311 0.9372 0.9920 0.064 Uiso 1 1 d R
O1W O 0.8996(7) 0.6133(4) 0.0102(4) 0.0356(12) Uani 1 1 d .
H1X H 0.8757 0.6648 0.0199 0.053 Uiso 1 1 d R
H1Y H 0.8018 0.5910 -0.0252 0.053 Uiso 1 1 d R
N2 N 0.2429(9) 0.3815(4) 0.7781(4) 0.0304(13) Uani 1 1 d .
N1 N 0.3198(9) 0.4457(4) 0.9561(5) 0.0329(15) Uani 1 1 d .
C1 C 0.3014(11) 0.1985(5) 0.7630(6) 0.0313(16) Uani 1 1 d .
C2 C 0.3338(10) 0.1108(6) 0.7398(6) 0.0321(16) Uani 1 1 d .
H2 H 0.3441 0.0711 0.7907 0.038 Uiso 1 1 calc R
C3 C 0.3494(11) 0.0854(5) 0.6441(5) 0.0331(18) Uani 1 1 d .
H3 H 0.3702 0.0290 0.6306 0.040 Uiso 1 1 calc R
C4 C 0.3338(12) 0.1450(5) 0.5668(6) 0.0350(18) Uani 1 1 d .
C5 C 0.3054(13) 0.2288(5) 0.5862(6) 0.0385(19) Uani 1 1 d .
H5 H 0.2995 0.2680 0.5348 0.046 Uiso 1 1 calc R
C6 C 0.2854(11) 0.2552(5) 0.6822(6) 0.0305(16) Uani 1 1 d .
C7 C 0.2475(11) 0.3450(5) 0.6931(5) 0.0319(17) Uani 1 1 d .
H7 H 0.2254 0.3777 0.6356 0.038 Uiso 1 1 calc R
C8 C 0.2007(11) 0.4716(6) 0.7874(5) 0.0328(16) Uani 1 1 d .
H8 H 0.0701 0.4760 0.8069 0.039 Uiso 1 1 calc R
C9 C 0.1984(12) 0.5214(5) 0.6920(6) 0.0329(17) Uani 1 1 d .
H9A H 0.0971 0.5003 0.6412 0.040 Uiso 1 1 calc R
H9B H 0.3228 0.5160 0.6675 0.040 Uiso 1 1 calc R
C10 C 0.1583(11) 0.6166(5) 0.7156(5) 0.0326(15) Uani 1 1 d .
H10A H 0.1603 0.6502 0.6559 0.039 Uiso 1 1 calc R
H10B H 0.0302 0.6220 0.7360 0.039 Uiso 1 1 calc R
C11 C 0.3089(11) 0.6482(5) 0.7963(5) 0.0321(17) Uani 1 1 d .
H11A H 0.2844 0.7068 0.8098 0.038 Uiso 1 1 calc R
H11B H 0.4371 0.6438 0.7757 0.038 Uiso 1 1 calc R
C12 C 0.3016(12) 0.5970(5) 0.8880(6) 0.0334(18) Uani 1 1 d .
H12A H 0.3960 0.6188 0.9416 0.040 Uiso 1 1 calc R
H12B H 0.1731 0.6020 0.9081 0.040 Uiso 1 1 calc R
C13 C 0.3430(13) 0.5086(5) 0.8722(6) 0.0351(18) Uani 1 1 d .
H13 H 0.4755 0.5037 0.8552 0.042 Uiso 1 1 calc R
C14 C 0.3117(9) 0.4743(6) 1.0478(5) 0.0284(15) Uani 1 1 d .
H14 H 0.3202 0.5319 1.0595 0.034 Uiso 1 1 calc R
C15 C 0.2904(10) 0.4192(5) 1.1286(5) 0.0293(17) Uani 1 1 d .
C16 C 0.2597(11) 0.4619(6) 1.2195(5) 0.0351(17) Uani 1 1 d .
H16 H 0.2594 0.5203 1.2237 0.042 Uiso 1 1 calc R
C17 C 0.2307(11) 0.4118(5) 1.3003(6) 0.0345(18) Uani 1 1 d .
C18 C 0.2316(11) 0.3238(5) 1.2954(5) 0.0298(16) Uani 1 1 d .
H18 H 0.2092 0.2918 1.3502 0.036 Uiso 1 1 calc R
C19 C 0.2658(10) 0.2854(5) 1.2088(5) 0.0263(15) Uani 1 1 d .
H19 H 0.2689 0.2269 1.2062 0.032 Uiso 1 1 calc R
C20 C 0.2959(11) 0.3311(6) 1.1249(5) 0.0341(17) Uani 1 1 d .
C21 C -0.2245(11) 0.2952(5) 0.7403(6) 0.0301(16) Uani 1 1 d .
C22 C -0.1881(11) 0.2272(5) 0.6811(6) 0.0341(17) Uani 1 1 d .
H22 H -0.1530 0.1763 0.7124 0.041 Uiso 1 1 calc R
C23 C -0.2011(12) 0.2309(5) 0.5791(6) 0.0324(17) Uani 1 1 d .
H23 H -0.1823 0.1831 0.5422 0.039 Uiso 1 1 calc R
C24 C -0.2441(10) 0.3098(5) 0.5311(5) 0.0286(15) Uani 1 1 d .
C25 C -0.2785(11) 0.3796(5) 0.5885(5) 0.0293(16) Uani 1 1 d .
H25 H -0.3110 0.4307 0.5572 0.035 Uiso 1 1 calc R
C26 C -0.2651(11) 0.3740(6) 0.6914(6) 0.0376(19) Uani 1 1 d .
H26 H -0.2825 0.4218 0.7287 0.045 Uiso 1 1 calc R
C27 C -0.2558(12) 0.3166(5) 0.4154(5) 0.0318(17) Uani 1 1 d .
H27A H -0.3272 0.3663 0.3924 0.048 Uiso 1 1 calc R
H27B H -0.3210 0.2680 0.3846 0.048 Uiso 1 1 calc R
H27C H -0.1264 0.3197 0.3979 0.048 Uiso 1 1 calc R
C28 C 0.2087(13) 0.8977(6) 0.8625(6) 0.0415(19) Uani 1 1 d .
H28A H 0.1723 0.9258 0.7999 0.062 Uiso 1 1 calc R
H28B H 0.1083 0.8586 0.8735 0.062 Uiso 1 1 calc R
H28C H 0.3289 0.8679 0.8611 0.062 Uiso 1 1 calc R
Br1 Br 0.36514(11) 0.11265(5) 0.43448(5) 0.03198(18) Uani 1 1 d .
Br2 Br 0.19163(11) 0.46799(5) 1.42067(5) 0.03134(18) Uani 1 1 d .

loop_
_atom_site_aniso_label
_atom_site_aniso_U_11
_atom_site_aniso_U_22
_atom_site_aniso_U_33
_atom_site_aniso_U_23
_atom_site_aniso_U_13
_atom_site_aniso_U_12
Mn1 0.0309(6) 0.0296(7) 0.0306(6) 0.0006(5) 0.0032(5) -0.0005(5)
P1 0.0280(9) 0.0272(11) 0.0323(10) 0.0053(7) 0.0065(8) -0.0013(8)
O1 0.029(3) 0.032(3) 0.042(3) 0.000(2) 0.015(2) -0.002(2)
O2 0.033(3) 0.031(3) 0.034(3) -0.004(2) 0.010(2) 0.004(2)
O3 0.027(3) 0.039(3) 0.042(3) 0.000(3) 0.011(2) -0.003(3)
O5 0.030(3) 0.035(3) 0.036(3) 0.001(2) 0.012(2) 0.011(2)
O4 0.037(3) 0.028(3) 0.031(3) 0.008(2) 0.007(2) -0.012(2)
O6 0.053(4) 0.053(5) 0.053(4) 0.000(3) 0.008(3) 0.000(3)
O1W 0.035(3) 0.035(3) 0.039(3) -0.002(3) 0.012(2) 0.008(3)
N2 0.027(3) 0.037(4) 0.027(3) 0.000(3) 0.002(2) -0.007(3)
N1 0.035(3) 0.031(4) 0.035(3) -0.003(3) 0.012(3) -0.011(3)
C1 0.030(4) 0.028(4) 0.035(4) 0.009(3) 0.004(3) 0.007(3)
C2 0.025(3) 0.033(4) 0.039(4) 0.003(4) 0.008(3) 0.006(4)
C3 0.034(4) 0.036(5) 0.028(4) -0.016(3) 0.000(3) 0.012(3)
C4 0.038(4) 0.035(4) 0.031(4) -0.007(3) 0.004(3) 0.007(3)
C5 0.045(5) 0.035(5) 0.034(4) 0.010(3) 0.003(3) 0.009(4)
C6 0.034(4) 0.023(4) 0.034(4) -0.004(3) 0.003(3) -0.003(3)
C7 0.033(4) 0.034(4) 0.028(4) -0.004(3) 0.004(3) 0.005(3)
C8 0.040(4) 0.032(4) 0.028(3) 0.005(3) 0.009(3) 0.007(4)
C9 0.036(4) 0.028(4) 0.036(4) 0.004(3) 0.009(3) 0.003(3)
C10 0.037(4) 0.028(4) 0.031(3) 0.000(3) 0.003(3) -0.001(4)
C11 0.033(4) 0.031(4) 0.031(4) 0.009(3) 0.003(3) 0.001(3)
C12 0.039(4) 0.031(5) 0.032(4) 0.006(3) 0.014(3) -0.007(3)
C13 0.045(5) 0.028(4) 0.032(4) -0.005(3) 0.007(3) 0.002(4)
C14 0.026(3) 0.040(4) 0.020(3) -0.003(3) 0.005(2) -0.011(4)
C15 0.020(3) 0.046(5) 0.023(3) -0.005(3) 0.004(3) -0.008(3)
C16 0.034(4) 0.037(5) 0.036(4) -0.006(4) 0.011(3) -0.023(4)
C17 0.028(4) 0.031(4) 0.043(4) 0.001(3) 0.000(3) 0.009(3)
C18 0.032(4) 0.031(4) 0.027(3) 0.004(3) 0.007(3) 0.007(3)
C19 0.024(3) 0.024(4) 0.032(4) 0.009(3) 0.008(3) 0.005(3)
C20 0.038(4) 0.036(4) 0.026(3) -0.002(3) -0.005(3) 0.001(4)
C21 0.026(4) 0.029(4) 0.034(4) -0.004(3) 0.002(3) -0.006(3)
C22 0.035(4) 0.038(5) 0.032(4) 0.006(3) 0.013(3) -0.002(3)
C23 0.034(4) 0.023(4) 0.039(4) -0.008(3) -0.001(3) -0.006(3)
C24 0.029(4) 0.023(4) 0.036(4) -0.009(3) 0.012(3) -0.003(3)
C25 0.031(4) 0.025(4) 0.029(4) -0.005(3) -0.006(3) -0.004(3)
C26 0.032(4) 0.046(5) 0.032(4) 0.013(3) -0.008(3) 0.003(4)
C27 0.041(4) 0.022(4) 0.032(4) 0.002(3) 0.000(3) 0.003(3)
C28 0.041(5) 0.041(5) 0.041(4) 0.000(4) 0.006(4) 0.000(4)
Br1 0.0359(4) 0.0278(4) 0.0335(4) -0.0084(3) 0.0093(3) 0.0055(3)
Br2 0.0340(4) 0.0364(4) 0.0265(3) -0.0066(3) 0.0142(3) -0.0025(4)

loop_
_atom_type_symbol
_atom_type_description
_atom_type_scat_dispersion_real
_atom_type_scat_dispersion_imag
_atom_type_scat_source
C C 0.0033 0.0016 'International Tables Vol C Tables 4.2.6.8 and 6.1.1.4'
H H 0.0000 0.0000 'International Tables Vol C Tables 4.2.6.8 and 6.1.1.4'
N N 0.0061 0.0033 'International Tables Vol C Tables 4.2.6.8 and 6.1.1.4'
O O 0.0106 0.0060 'International Tables Vol C Tables 4.2.6.8 and 6.1.1.4'
P P 0.1023 0.0942 'International Tables Vol C Tables 4.2.6.8 and 6.1.1.4'
Mn Mn 0.3368 0.7283 'International Tables Vol C Tables 4.2.6.8 and 6.1.1.4'
Br Br -0.2901 2.4595 'International Tables Vol C Tables 4.2.6.8 and 6.1.1.4'

loop_
_geom_angle_atom_site_label_1
_geom_angle_atom_site_label_2
_geom_angle_atom_site_label_3
_geom_angle
_geom_angle_site_symmetry_1
_geom_angle_site_symmetry_3
O2 Mn1 O1 95.3(2) . .
O2 Mn1 N1 91.9(3) . .
O1 Mn1 N1 172.6(3) . .
O2 Mn1 N2 172.4(3) . .
O1 Mn1 N2 91.1(3) . .
N1 Mn1 N2 81.8(3) . .
O2 Mn1 O5 93.7(2) . 1_655
O1 Mn1 O5 92.4(2) . 1_655
N1 Mn1 O5 85.5(2) . 1_655
N2 Mn1 O5 90.1(2) . 1_655
O2 Mn1 O3 88.4(2) . .
O1 Mn1 O3 92.8(2) . .
N1 Mn1 O3 89.0(3) . .
N2 Mn1 O3 87.2(2) . .
O5 Mn1 O3 174.2(2) 1_655 .
O3 P1 O5 112.9(3) . .
O3 P1 O4 111.0(3) . .
O5 P1 O4 110.0(3) . .
O3 P1 C21 109.7(3) . .
O5 P1 C21 108.9(3) . .
O4 P1 C21 104.1(3) . .
C1 O1 Mn1 128.3(5) . .
C20 O2 Mn1 126.3(5) . .
P1 O3 Mn1 141.8(4) . .
P1 O5 Mn1 145.1(4) . 1_455
P1 O4 H4B 109.5 . .
C28 O6 H6A 108.9 . .
H1X O1W H1Y 109.5 . .
C7 N2 C8 123.0(6) . .
C7 N2 Mn1 126.0(6) . .
C8 N2 Mn1 111.0(4) . .
C14 N1 C13 119.3(7) . .
C14 N1 Mn1 126.7(6) . .
C13 N1 Mn1 114.0(5) . .
O1 C1 C6 125.0(7) . .
O1 C1 C2 118.7(7) . .
C6 C1 C2 116.3(7) . .
C3 C2 C1 121.4(7) . .
C3 C2 H2 119.3 . .
C1 C2 H2 119.3 . .
C2 C3 C4 119.6(8) . .
C2 C3 H3 120.2 . .
C4 C3 H3 120.2 . .
C5 C4 C3 120.7(7) . .
C5 C4 Br1 118.6(6) . .
C3 C4 Br1 120.7(6) . .
C4 C5 C6 120.3(8) . .
C4 C5 H5 119.9 . .
C6 C5 H5 119.9 . .
C5 C6 C1 121.7(7) . .
C5 C6 C7 115.5(7) . .
C1 C6 C7 122.8(7) . .
N2 C7 C6 123.7(7) . .
N2 C7 H7 118.1 . .
C6 C7 H7 118.1 . .
N2 C8 C9 114.5(6) . .
N2 C8 C13 109.0(6) . .
C9 C8 C13 111.7(7) . .
N2 C8 H8 107.1 . .
C9 C8 H8 107.1 . .
C13 C8 H8 107.1 . .
C8 C9 C10 108.0(6) . .
C8 C9 H9A 110.1 . .
C10 C9 H9A 110.1 . .
C8 C9 H9B 110.1 . .
C10 C9 H9B 110.1 . .
H9A C9 H9B 108.4 . .
C11 C10 C9 110.3(7) . .
C11 C10 H10A 109.6 . .
C9 C10 H10A 109.6 . .
C11 C10 H10B 109.6 . .
C9 C10 H10B 109.6 . .
H10A C10 H10B 108.1 . .
C10 C11 C12 108.9(7) . .
C10 C11 H11A 109.9 . .
C12 C11 H11A 109.9 . .
C10 C11 H11B 109.9 . .
C12 C11 H11B 109.9 . .
H11A C11 H11B 108.3 . .
C13 C12 C11 112.0(7) . .
C13 C12 H12A 109.2 . .
C11 C12 H12A 109.2 . .
C13 C12 H12B 109.2 . .
C11 C12 H12B 109.2 . .
H12A C12 H12B 107.9 . .
C12 C13 C8 111.3(7) . .
C12 C13 N1 118.4(6) . .
C8 C13 N1 100.5(6) . .
C12 C13 H13 108.7 . .
C8 C13 H13 108.7 . .
N1 C13 H13 108.7 . .
N1 C14 C15 121.9(8) . .
N1 C14 H14 119.0 . .
C15 C14 H14 119.0 . .
C20 C15 C14 125.4(7) . .
C20 C15 C16 120.5(7) . .
C14 C15 C16 114.1(8) . .
C17 C16 C15 117.1(8) . .
C17 C16 H16 121.5 . .
C15 C16 H16 121.5 . .
C16 C17 C18 122.2(8) . .
C16 C17 Br2 117.1(6) . .
C18 C17 Br2 120.6(6) . .
C19 C18 C17 119.2(7) . .
C19 C18 H18 120.4 . .
C17 C18 H18 120.4 . .
C18 C19 C20 122.0(7) . .
C18 C19 H19 119.0 . .
C20 C19 H19 119.0 . .
O2 C20 C19 118.3(7) . .
O2 C20 C15 122.6(7) . .
C19 C20 C15 119.1(7) . .
C22 C21 C26 117.1(7) . .
C22 C21 P1 125.1(6) . .
C26 C21 P1 117.6(6) . .
C23 C22 C21 123.8(8) . .
C23 C22 H22 118.1 . .
C21 C22 H22 118.1 . .
C22 C23 C24 118.5(7) . .
C22 C23 H23 120.8 . .
C24 C23 H23 120.8 . .
C25 C24 C23 119.2(7) . .
C25 C24 C27 121.0(7) . .
C23 C24 C27 119.8(6) . .
C26 C25 C24 121.1(8) . .
C26 C25 H25 119.4 . .
C24 C25 H25 119.4 . .
C25 C26 C21 120.2(8) . .
C25 C26 H26 119.9 . .
C21 C26 H26 119.9 . .
C24 C27 H27A 109.5 . .
C24 C27 H27B 109.5 . .
H27A C27 H27B 109.5 . .
C24 C27 H27C 109.5 . .
H27A C27 H27C 109.5 . .
H27B C27 H27C 109.5 . .
O6 C28 H28A 109.5 . .
O6 C28 H28B 109.5 . .
H28A C28 H28B 109.5 . .
O6 C28 H28C 109.5 . .
H28A C28 H28C 109.5 . .
H28B C28 H28C 109.5 . .

loop_
_geom_bond_atom_site_label_1
_geom_bond_atom_site_label_2
_geom_bond_distance
_geom_bond_site_symmetry_2
Mn1 O2 1.867(5) .
Mn1 O1 1.904(6) .
Mn1 N1 1.974(6) .
Mn1 N2 1.999(6) .
Mn1 O5 2.214(5) 1_655
Mn1 O3 2.240(5) .
P1 O3 1.476(6) .
P1 O5 1.514(5) .
P1 O4 1.575(6) .
P1 C21 1.801(8) .
O1 C1 1.280(9) .
O2 C20 1.355(9) .
O5 Mn1 2.214(5) 1_455
O4 H4B 0.9600 .
O6 C28 1.405(11) .
O6 H6A 0.9600 .
O1W H1X 0.8500 .
O1W H1Y 0.8500 .
N2 C7 1.293(9) .
N2 C8 1.472(11) .
N1 C14 1.330(9) .
N1 C13 1.539(10) .
C1 C6 1.410(10) .
C1 C2 1.453(12) .
C2 C3 1.376(10) .
C2 H2 0.9300 .
C3 C4 1.404(12) .
C3 H3 0.9300 .
C4 C5 1.378(12) .
C4 Br1 1.906(8) .
C5 C6 1.391(11) .
C5 H5 0.9300 .
C6 C7 1.464(11) .
C7 H7 0.9300 .
C8 C9 1.513(10) .
C8 C13 1.521(11) .
C8 H8 0.9800 .
C9 C10 1.581(11) .
C9 H9A 0.9700 .
C9 H9B 0.9700 .
C10 C11 1.487(10) .
C10 H10A 0.9700 .
C10 H10B 0.9700 .
C11 C12 1.491(10) .
C11 H11A 0.9700 .
C11 H11B 0.9700 .
C12 C13 1.457(11) .
C12 H12A 0.9700 .
C12 H12B 0.9700 .
C13 H13 0.9800 .
C14 C15 1.425(11) .
C14 H14 0.9300 .
C15 C20 1.403(12) .
C15 C16 1.446(10) .
C16 C17 1.391(11) .
C16 H16 0.9300 .
C17 C18 1.401(11) .
C17 Br2 1.911(8) .
C18 C19 1.373(10) .
C18 H18 0.9300 .
C19 C20 1.389(10) .
C19 H19 0.9300 .
C21 C22 1.390(11) .
C21 C26 1.427(11) .
C22 C23 1.372(11) .
C22 H22 0.9300 .
C23 C24 1.424(11) .
C23 H23 0.9300 .
C24 C25 1.395(10) .
C24 C27 1.561(10) .
C25 C26 1.386(10) .
C25 H25 0.9300 .
C26 H26 0.9300 .
C27 H27A 0.9600 .
C27 H27B 0.9600 .
C27 H27C 0.9600 .
C28 H28A 0.9600 .
C28 H28B 0.9600 .
C28 H28C 0.9600 .

loop_
_geom_torsion_atom_site_label_1
_geom_torsion_atom_site_label_2
_geom_torsion_atom_site_label_3
_geom_torsion_atom_site_label_4
_geom_torsion
_geom_torsion_site_symmetry_1
_geom_torsion_site_symmetry_4
O2 Mn1 O1 C1 -164.0(6) . .
N1 Mn1 O1 C1 3(2) . .
N2 Mn1 O1 C1 20.0(7) . .
O5 Mn1 O1 C1 -70.1(6) 1_655 .
O3 Mn1 O1 C1 107.3(6) . .
O1 Mn1 O2 C20 -156.4(6) . .
N1 Mn1 O2 C20 25.3(6) . .
N2 Mn1 O2 C20 -9(2) . .
O5 Mn1 O2 C20 110.8(6) 1_655 .
O3 Mn1 O2 C20 -63.7(6) . .
O5 P1 O3 Mn1 -171.2(5) . .
O4 P1 O3 Mn1 64.9(6) . .
C21 P1 O3 Mn1 -49.6(7) . .
O2 Mn1 O3 P1 -115.7(6) . .
O1 Mn1 O3 P1 -20.4(6) . .
N1 Mn1 O3 P1 152.4(6) . .
N2 Mn1 O3 P1 70.5(6) . .
O5 Mn1 O3 P1 132.2(18) 1_655 .
O3 P1 O5 Mn1 -163.7(5) . 1_455
O4 P1 O5 Mn1 -39.2(6) . 1_455
C21 P1 O5 Mn1 74.3(6) . 1_455
O2 Mn1 N2 C7 -161.0(17) . .
O1 Mn1 N2 C7 -13.6(7) . .
N1 Mn1 N2 C7 164.2(7) . .
O5 Mn1 N2 C7 78.8(6) 1_655 .
O3 Mn1 N2 C7 -106.4(7) . .
O2 Mn1 N2 C8 21(2) . .
O1 Mn1 N2 C8 168.8(5) . .
N1 Mn1 N2 C8 -13.4(5) . .
O5 Mn1 N2 C8 -98.8(5) 1_655 .
O3 Mn1 N2 C8 76.0(5) . .
O2 Mn1 N1 C14 -13.7(6) . .
O1 Mn1 N1 C14 179.5(17) . .
N2 Mn1 N1 C14 162.0(7) . .
O5 Mn1 N1 C14 -107.3(6) 1_655 .
O3 Mn1 N1 C14 74.8(6) . .
O2 Mn1 N1 C13 167.3(5) . .
O1 Mn1 N1 C13 0(2) . .
N2 Mn1 N1 C13 -17.0(5) . .
O5 Mn1 N1 C13 73.7(5) 1_655 .
O3 Mn1 N1 C13 -104.3(5) . .
Mn1 O1 C1 C6 -16.5(11) . .
Mn1 O1 C1 C2 164.9(5) . .
O1 C1 C2 C3 179.3(7) . .
C6 C1 C2 C3 0.5(11) . .
C1 C2 C3 C4 0.0(11) . .
C2 C3 C4 C5 0.8(12) . .
C2 C3 C4 Br1 177.5(6) . .
C3 C4 C5 C6 -2.1(13) . .
Br1 C4 C5 C6 -178.8(6) . .
C4 C5 C6 C1 2.7(13) . .
C4 C5 C6 C7 -177.5(8) . .
O1 C1 C6 C5 179.5(8) . .
C2 C1 C6 C5 -1.8(11) . .
O1 C1 C6 C7 -0.3(13) . .
C2 C1 C6 C7 178.3(7) . .
C8 N2 C7 C6 -178.8(7) . .
Mn1 N2 C7 C6 3.9(11) . .
C5 C6 C7 N2 -173.4(8) . .
C1 C6 C7 N2 6.5(12) . .
C7 N2 C8 C9 -10.3(10) . .
Mn1 N2 C8 C9 167.4(5) . .
C7 N2 C8 C13 -136.2(7) . .
Mn1 N2 C8 C13 41.5(7) . .
N2 C8 C9 C10 -178.2(6) . .
C13 C8 C9 C10 -53.7(8) . .
C8 C9 C10 C11 57.4(8) . .
C9 C10 C11 C12 -60.2(8) . .
C10 C11 C12 C13 61.2(9) . .
C11 C12 C13 C8 -58.0(9) . .
C11 C12 C13 N1 -173.6(7) . .
N2 C8 C13 C12 -177.2(6) . .
C9 C8 C13 C12 55.4(9) . .
N2 C8 C13 N1 -51.0(7) . .
C9 C8 C13 N1 -178.4(6) . .
C14 N1 C13 C12 -16.8(10) . .
Mn1 N1 C13 C12 162.3(6) . .
C14 N1 C13 C8 -138.1(7) . .
Mn1 N1 C13 C8 41.0(7) . .
C13 N1 C14 C15 -180.0(7) . .
Mn1 N1 C14 C15 1.1(10) . .
N1 C14 C15 C20 7.0(11) . .
N1 C14 C15 C16 -172.6(7) . .
C20 C15 C16 C17 -1.8(10) . .
C14 C15 C16 C17 177.7(6) . .
C15 C16 C17 C18 0.3(11) . .
C15 C16 C17 Br2 179.7(5) . .
C16 C17 C18 C19 1.3(11) . .
Br2 C17 C18 C19 -178.1(6) . .
C17 C18 C19 C20 -1.3(11) . .
Mn1 O2 C20 C19 157.6(5) . .
Mn1 O2 C20 C15 -25.1(10) . .
C18 C19 C20 O2 177.1(7) . .
C18 C19 C20 C15 -0.3(11) . .
C14 C15 C20 O2 5.0(12) . .
C16 C15 C20 O2 -175.4(7) . .
C14 C15 C20 C19 -177.7(7) . .
C16 C15 C20 C19 1.9(11) . .
O3 P1 C21 C22 100.8(7) . .
O5 P1 C21 C22 -135.3(7) . .
O4 P1 C21 C22 -18.0(8) . .
O3 P1 C21 C26 -74.3(7) . .
O5 P1 C21 C26 49.6(7) . .
O4 P1 C21 C26 166.9(6) . .
C26 C21 C22 C23 -4.2(12) . .
P1 C21 C22 C23 -179.3(6) . .
C21 C22 C23 C24 3.5(12) . .
C22 C23 C24 C25 -2.3(11) . .
C22 C23 C24 C27 178.8(7) . .
C23 C24 C25 C26 2.2(11) . .
C27 C24 C25 C26 -178.9(7) . .
C24 C25 C26 C21 -3.0(12) . .
C22 C21 C26 C25 3.8(11) . .
P1 C21 C26 C25 179.3(6) . .
